data_7037080
loop_
_publ_author_name
'Wei, Yong-Sheng'
'Shen, Jian-Qiang'
'Liao, Pei-Qin'
'Xue, Wei'
'Zhang, Jie-Peng'
'Chen, Xiao-Ming'

_publ_section_title
;
 Synthesis and stabilization of a hypothetical porous framework based on a
 classic flexible metal carboxylate cluster.
;
_journal_issue 10
_journal_name_full 'Dalton transactions (Cambridge, England : 2003)'
_journal_page_first 4269
_journal_page_last 4273
_journal_paper_doi 10.1039/c5dt03478g
_journal_volume 45
_journal_year 2016
_chemical_formula_sum 'C84 H51.5 N6 Ni9 O41'
_chemical_formula_weight 2329.20
_space_group_crystal_system cubic
_space_group_IT_number 225
_space_group_name_Hall '-F 4 2 3'
_space_group_name_H-M_alt 'F m -3 m'
_symmetry_space_group_name_Hall '-F 4 2 3'
_symmetry_space_group_name_H-M 'F m -3 m'
_atom_sites_solution_hydrogens mixed
_audit_creation_method SHELXL-2014/7
_audit_update_record
;
2015-09-06 deposited with the CCDC.
2015-11-04 downloaded from the CCDC.
;
_cell_angle_alpha 90
_cell_angle_beta 90
_cell_angle_gamma 90
_cell_formula_units_Z 16
_cell_length_a 41.286(2)
_cell_length_b 41.286(2)
_cell_length_c 41.286(2)
_cell_measurement_temperature 213(2)
_cell_volume 70373(6)
_computing_structure_refinement 'SHELXL-2014/7 (Sheldrick, 2014)'
_diffrn_ambient_temperature 213(2)
_diffrn_measured_fraction_theta_full 0.995
_diffrn_measured_fraction_theta_max 0.995
_diffrn_measurement_device_type 'XtaLAB P300DS'
_diffrn_radiation_type CuK\a
_diffrn_radiation_wavelength 1.54178
_diffrn_reflns_av_R_equivalents 0.0403
_diffrn_reflns_av_unetI/netI 0.0156
_diffrn_reflns_laue_measured_fraction_full 0.995
_diffrn_reflns_laue_measured_fraction_max 0.995
_diffrn_reflns_limit_h_max 38
_diffrn_reflns_limit_h_min -49
_diffrn_reflns_limit_k_max 41
_diffrn_reflns_limit_k_min -49
_diffrn_reflns_limit_l_max 48
_diffrn_reflns_limit_l_min -36
_diffrn_reflns_number 43651
_diffrn_reflns_point_group_measured_fraction_full 0.995
_diffrn_reflns_point_group_measured_fraction_max 0.995
_diffrn_reflns_theta_full 67.679
_diffrn_reflns_theta_max 68.295
_diffrn_reflns_theta_min 6.782
_exptl_absorpt_coefficient_mu 1.453
_exptl_absorpt_correction_T_max 0.7598
_exptl_absorpt_correction_T_min 0.7598
_exptl_absorpt_correction_type multi-scan
_exptl_absorpt_process_details 'REQAB; Jacobson, 1998'
_exptl_crystal_colour Green
_exptl_crystal_density_diffrn 0.879
_exptl_crystal_description Cubic
_exptl_crystal_F_000 18840
_exptl_crystal_size_max 0.200
_exptl_crystal_size_mid 0.200
_exptl_crystal_size_min 0.200
_refine_diff_density_max 2.327
_refine_diff_density_min -0.994
_refine_diff_density_rms 0.112
_refine_ls_extinction_method none
_refine_ls_goodness_of_fit_ref 1.001
_refine_ls_hydrogen_treatment constr
_refine_ls_matrix_type full
_refine_ls_number_parameters 154
_refine_ls_number_reflns 3162
_refine_ls_number_restraints 0
_refine_ls_restrained_S_all 1.001
_refine_ls_R_factor_all 0.0647
_refine_ls_R_factor_gt 0.0628
_refine_ls_shift/su_max 0.001
_refine_ls_shift/su_mean 0.000
_refine_ls_structure_factor_coef Fsqd
_refine_ls_weighting_details 'w=1/[\s^2^(Fo^2^)+(0.1721P)^2^+432.5994P] where P=(Fo^2^+2Fc^2^)/3'
_refine_ls_weighting_scheme calc
_refine_ls_wR_factor_gt 0.2190
_refine_ls_wR_factor_ref 0.2235
_reflns_Friedel_coverage 0.000
_reflns_number_gt 2980
_reflns_number_total 3162
_reflns_threshold_expression 'I > 2\s(I)'
_cod_data_source_file c5dt03478g2.cif
_cod_data_source_block 2
_cod_depositor_comments 'Adding full bibliography for 7037079--7037081.cif.'
_cod_original_cell_volume 70375(12)
_cod_original_formula_sum 'C84 H51.50 N6 Ni9 O41'
_cod_database_code 7037080
_shelx_shelxl_version_number 2014/7
_shelx_space_group_comment
;
The symmetry employed for this shelxl refinement is uniquely defined
by the following loop, which should always be used as a source of
symmetry information in preference to the above space-group names.
They are only intended as comments.
;
_shelx_estimated_absorpt_t_min 0.760
_shelx_estimated_absorpt_t_max 0.760

loop_
_space_group_symop_operation_xyz
'x, y, z'
'-y, x, z'
'-x, -y, z'
'y, -x, z'
'x, -z, y'
'x, -y, -z'
'x, z, -y'
'z, y, -x'
'-x, y, -z'
'-z, y, x'
'z, x, y'
'y, z, x'
'-y, -z, x'
'z, -x, -y'
'-y, z, -x'
'-z, -x, y'
'-z, x, -y'
'y, -z, -x'
'y, x, -z'
'-y, -x, -z'
'-x, z, y'
'-x, -z, -y'
'z, -y, x'
'-z, -y, -x'
'x, y+1/2, z+1/2'
'-y, x+1/2, z+1/2'
'-x, -y+1/2, z+1/2'
'y, -x+1/2, z+1/2'
'x, -z+1/2, y+1/2'
'x, -y+1/2, -z+1/2'
'x, z+1/2, -y+1/2'
'z, y+1/2, -x+1/2'
'-x, y+1/2, -z+1/2'
'-z, y+1/2, x+1/2'
'z, x+1/2, y+1/2'
'y, z+1/2, x+1/2'
'-y, -z+1/2, x+1/2'
'z, -x+1/2, -y+1/2'
'-y, z+1/2, -x+1/2'
'-z, -x+1/2, y+1/2'
'-z, x+1/2, -y+1/2'
'y, -z+1/2, -x+1/2'
'y, x+1/2, -z+1/2'
'-y, -x+1/2, -z+1/2'
'-x, z+1/2, y+1/2'
'-x, -z+1/2, -y+1/2'
'z, -y+1/2, x+1/2'
'-z, -y+1/2, -x+1/2'
'x+1/2, y, z+1/2'
'-y+1/2, x, z+1/2'
'-x+1/2, -y, z+1/2'
'y+1/2, -x, z+1/2'
'x+1/2, -z, y+1/2'
'x+1/2, -y, -z+1/2'
'x+1/2, z, -y+1/2'
'z+1/2, y, -x+1/2'
'-x+1/2, y, -z+1/2'
'-z+1/2, y, x+1/2'
'z+1/2, x, y+1/2'
'y+1/2, z, x+1/2'
'-y+1/2, -z, x+1/2'
'z+1/2, -x, -y+1/2'
'-y+1/2, z, -x+1/2'
'-z+1/2, -x, y+1/2'
'-z+1/2, x, -y+1/2'
'y+1/2, -z, -x+1/2'
'y+1/2, x, -z+1/2'
'-y+1/2, -x, -z+1/2'
'-x+1/2, z, y+1/2'
'-x+1/2, -z, -y+1/2'
'z+1/2, -y, x+1/2'
'-z+1/2, -y, -x+1/2'
'x+1/2, y+1/2, z'
'-y+1/2, x+1/2, z'
'-x+1/2, -y+1/2, z'
'y+1/2, -x+1/2, z'
'x+1/2, -z+1/2, y'
'x+1/2, -y+1/2, -z'
'x+1/2, z+1/2, -y'
'z+1/2, y+1/2, -x'
'-x+1/2, y+1/2, -z'
'-z+1/2, y+1/2, x'
'z+1/2, x+1/2, y'
'y+1/2, z+1/2, x'
'-y+1/2, -z+1/2, x'
'z+1/2, -x+1/2, -y'
'-y+1/2, z+1/2, -x'
'-z+1/2, -x+1/2, y'
'-z+1/2, x+1/2, -y'
'y+1/2, -z+1/2, -x'
'y+1/2, x+1/2, -z'
'-y+1/2, -x+1/2, -z'
'-x+1/2, z+1/2, y'
'-x+1/2, -z+1/2, -y'
'z+1/2, -y+1/2, x'
'-z+1/2, -y+1/2, -x'
'-x, -y, -z'
'y, -x, -z'
'x, y, -z'
'-y, x, -z'
'-x, z, -y'
'-x, y, z'
'-x, -z, y'
'-z, -y, x'
'x, -y, z'
'z, -y, -x'
'-z, -x, -y'
'-y, -z, -x'
'y, z, -x'
'-z, x, y'
'y, -z, x'
'z, x, -y'
'z, -x, y'
'-y, z, x'
'-y, -x, z'
'y, x, z'
'x, -z, -y'
'x, z, y'
'-z, y, -x'
'z, y, x'
'-x, -y+1/2, -z+1/2'
'y, -x+1/2, -z+1/2'
'x, y+1/2, -z+1/2'
'-y, x+1/2, -z+1/2'
'-x, z+1/2, -y+1/2'
'-x, y+1/2, z+1/2'
'-x, -z+1/2, y+1/2'
'-z, -y+1/2, x+1/2'
'x, -y+1/2, z+1/2'
'z, -y+1/2, -x+1/2'
'-z, -x+1/2, -y+1/2'
'-y, -z+1/2, -x+1/2'
'y, z+1/2, -x+1/2'
'-z, x+1/2, y+1/2'
'y, -z+1/2, x+1/2'
'z, x+1/2, -y+1/2'
'z, -x+1/2, y+1/2'
'-y, z+1/2, x+1/2'
'-y, -x+1/2, z+1/2'
'y, x+1/2, z+1/2'
'x, -z+1/2, -y+1/2'
'x, z+1/2, y+1/2'
'-z, y+1/2, -x+1/2'
'z, y+1/2, x+1/2'
'-x+1/2, -y, -z+1/2'
'y+1/2, -x, -z+1/2'
'x+1/2, y, -z+1/2'
'-y+1/2, x, -z+1/2'
'-x+1/2, z, -y+1/2'
'-x+1/2, y, z+1/2'
'-x+1/2, -z, y+1/2'
'-z+1/2, -y, x+1/2'
'x+1/2, -y, z+1/2'
'z+1/2, -y, -x+1/2'
'-z+1/2, -x, -y+1/2'
'-y+1/2, -z, -x+1/2'
'y+1/2, z, -x+1/2'
'-z+1/2, x, y+1/2'
'y+1/2, -z, x+1/2'
'z+1/2, x, -y+1/2'
'z+1/2, -x, y+1/2'
'-y+1/2, z, x+1/2'
'-y+1/2, -x, z+1/2'
'y+1/2, x, z+1/2'
'x+1/2, -z, -y+1/2'
'x+1/2, z, y+1/2'
'-z+1/2, y, -x+1/2'
'z+1/2, y, x+1/2'
'-x+1/2, -y+1/2, -z'
'y+1/2, -x+1/2, -z'
'x+1/2, y+1/2, -z'
'-y+1/2, x+1/2, -z'
'-x+1/2, z+1/2, -y'
'-x+1/2, y+1/2, z'
'-x+1/2, -z+1/2, y'
'-z+1/2, -y+1/2, x'
'x+1/2, -y+1/2, z'
'z+1/2, -y+1/2, -x'
'-z+1/2, -x+1/2, -y'
'-y+1/2, -z+1/2, -x'
'y+1/2, z+1/2, -x'
'-z+1/2, x+1/2, y'
'y+1/2, -z+1/2, x'
'z+1/2, x+1/2, -y'
'z+1/2, -x+1/2, y'
'-y+1/2, z+1/2, x'
'-y+1/2, -x+1/2, z'
'y+1/2, x+1/2, z'
'x+1/2, -z+1/2, -y'
'x+1/2, z+1/2, y'
'-z+1/2, y+1/2, -x'
'z+1/2, y+1/2, x'

loop_
_atom_site_label
_atom_site_type_symbol
_atom_site_fract_x
_atom_site_fract_y
_atom_site_fract_z
_atom_site_U_iso_or_equiv
_atom_site_adp_type
_atom_site_occupancy
_atom_site_site_symmetry_order
_atom_site_calc_flag
_atom_site_refinement_flags_posn
_atom_site_refinement_flags_adp
_atom_site_refinement_flags_occupancy
_atom_site_disorder_assembly
_atom_site_disorder_group
Ni1 Ni 0.68739(2) 0.37177(2) 0.62823(2) 0.0154(3) Uani 1 2 d S T P . .
Ni2 Ni 0.78434(3) 0.5000 0.5000 0.0270(4) Uani 1 8 d S T P . .
Ni3 Ni 0.72018(3) 0.5000 0.5000 0.0258(4) Uani 1 8 d S T P . .
O1 O 0.64859(5) 0.35141(5) 0.64859(5) 0.0112(7) Uani 1 6 d S T P . .
H1 H 0.6624 0.3376 0.6624 0.017 Uiso 1 6 calc R U P . .
O2 O 0.7120(2) 0.37077(18) 0.6708(2) 0.0268(16) Uani 0.5 1 d . . P A 2
O3 O 0.6660(3) 0.4168(3) 0.6274(2) 0.0257(18) Uani 0.57 1 d . . P A 2
O2' O 0.7073(2) 0.38231(17) 0.6731(2) 0.0258(15) Uani 0.5 1 d . . P A 1
O3' O 0.6727(3) 0.4170(4) 0.6361(3) 0.025(2) Uani 0.43 1 d . . P A 1
O5 O 0.72532(8) 0.46517(5) 0.53483(5) 0.0386(7) Uani 1 2 d S T P A .
O4 O 0.77923(9) 0.46604(6) 0.53396(6) 0.0558(11) Uani 1 2 d S T P A .
O6 O 0.8329(2) 0.5000 0.5000 0.068(2) Uani 1 8 d S T P . .
H6 H 0.8396 0.4811 0.5000 0.102 Uiso 0.125 2 d R U P . .
O7 O 0.6716(2) 0.5000 0.5000 0.071(2) Uani 1 8 d S T P . .
H7 H 0.6649 0.4811 0.5000 0.106 Uiso 0.125 2 d R U P . .
N1 N 0.72897(8) 0.39302(5) 0.60698(5) 0.0265(7) Uani 1 2 d S T P A .
C1 C 0.70016(6) 0.37718(10) 0.70016(6) 0.0276(9) Uani 1 2 d S T P . .
C2 C 0.72615(6) 0.37849(11) 0.72615(6) 0.0310(9) Uani 1 2 d S T P A .
C3 C 0.75862(8) 0.37862(10) 0.71783(7) 0.0423(8) Uani 1 1 d . . . . .
H3 H 0.7646 0.3787 0.6959 0.051 Uiso 1 1 calc R U . A .
C4 C 0.64891(7) 0.42999(8) 0.64891(7) 0.0244(8) Uani 1 2 d S T P . .
C5 C 0.64685(9) 0.46627(9) 0.64685(9) 0.0322(9) Uani 1 2 d S T P A .
C6 C 0.66653(9) 0.48333(7) 0.62560(9) 0.0467(10) Uani 1 1 d . . . . .
H6A H 0.6800 0.4720 0.6111 0.056 Uiso 1 1 calc R U . A .
C7 C 0.75831(11) 0.38323(8) 0.61677(8) 0.0391(10) Uani 1 2 d S T P . .
H7A H 0.7597 0.3672 0.6328 0.047 Uiso 1 2 calc R U P A .
C8 C 0.78673(12) 0.39579(9) 0.60421(9) 0.0569(16) Uani 1 2 d S T P A .
H8 H 0.8070 0.3885 0.6115 0.068 Uiso 1 2 calc R U P . .
C9 C 0.78449(11) 0.41949(9) 0.58051(9) 0.0502(13) Uani 1 2 d S T P . .
H9 H 0.8034 0.4284 0.5716 0.060 Uiso 1 2 calc R U P A .
C10 C 0.75456(11) 0.43004(7) 0.56996(7) 0.0336(10) Uani 1 2 d S T P A .
C11 C 0.72732(9) 0.41612(7) 0.58388(7) 0.0269(8) Uani 1 2 d S T P . .
H11 H 0.7068 0.4231 0.5769 0.032 Uiso 1 2 calc R U P A .
C12 C 0.75247(11) 0.45572(7) 0.54428(7) 0.0344(10) Uani 1 2 d S T P . .

loop_
_atom_site_aniso_label
_atom_site_aniso_U_11
_atom_site_aniso_U_22
_atom_site_aniso_U_33
_atom_site_aniso_U_23
_atom_site_aniso_U_13
_atom_site_aniso_U_12
Ni1 0.0155(4) 0.0154(3) 0.0154(3) 0.00146(19) -0.00121(14) 0.00121(14)
Ni2 0.0312(7) 0.0250(5) 0.0250(5) 0.000 0.000 0.000
Ni3 0.0244(7) 0.0266(5) 0.0266(5) 0.000 0.000 0.000
O1 0.0112(7) 0.0112(7) 0.0112(7) -0.0013(8) 0.0013(8) -0.0013(8)
O2 0.016(3) 0.042(4) 0.021(3) 0.001(3) -0.0041(19) 0.008(3)
O3 0.041(5) 0.014(2) 0.022(4) 0.003(3) 0.006(3) 0.010(3)
O2' 0.021(3) 0.038(4) 0.018(3) 0.002(3) -0.006(2) 0.002(3)
O3' 0.034(6) 0.018(3) 0.023(6) 0.003(4) 0.008(4) 0.004(3)
O5 0.0400(18) 0.0379(10) 0.0379(10) 0.0107(13) -0.0008(9) 0.0008(9)
O4 0.042(2) 0.0626(16) 0.0626(16) 0.040(2) 0.0028(10) -0.0028(10)
O6 0.045(5) 0.079(4) 0.079(4) 0.000 0.000 0.000
O7 0.037(4) 0.088(4) 0.088(4) 0.000 0.000 0.000
N1 0.0225(16) 0.0284(10) 0.0284(10) 0.0029(13) 0.0003(9) -0.0003(9)
C1 0.0257(13) 0.031(2) 0.0257(13) 0.0016(10) -0.0106(16) 0.0016(10)
C2 0.0234(12) 0.046(2) 0.0234(12) 0.0012(11) -0.0083(15) 0.0012(11)
C3 0.0277(16) 0.078(2) 0.0211(14) 0.0054(14) -0.0060(13) -0.0050(15)
C4 0.0294(12) 0.0145(17) 0.0294(12) 0.0003(10) 0.0015(15) 0.0003(10)
C5 0.0409(14) 0.0149(17) 0.0409(14) 0.0015(12) 0.0147(18) 0.0015(12)
C6 0.064(2) 0.0179(15) 0.058(2) -0.0019(13) 0.0374(17) 0.0035(14)
C7 0.026(2) 0.0457(16) 0.0457(16) 0.016(2) 0.0002(12) -0.0002(12)
C8 0.027(2) 0.072(2) 0.072(2) 0.035(3) -0.0013(14) 0.0013(14)
C9 0.027(2) 0.062(2) 0.062(2) 0.028(3) 0.0043(13) -0.0043(13)
C10 0.033(2) 0.0338(14) 0.0338(14) 0.0078(18) 0.0019(11) -0.0019(11)
C11 0.0277(19) 0.0265(12) 0.0265(12) 0.0021(15) -0.0008(10) 0.0008(10)
C12 0.044(3) 0.0298(13) 0.0298(13) 0.0064(18) 0.0013(12) -0.0013(12)

loop_
_atom_type_symbol
_atom_type_description
_atom_type_scat_dispersion_real
_atom_type_scat_dispersion_imag
_atom_type_scat_source
C C 0.0181 0.0091 'International Tables Vol C Tables 4.2.6.8 and 6.1.1.4'
H H 0.0000 0.0000 'International Tables Vol C Tables 4.2.6.8 and 6.1.1.4'
N N 0.0311 0.0180 'International Tables Vol C Tables 4.2.6.8 and 6.1.1.4'
O O 0.0492 0.0322 'International Tables Vol C Tables 4.2.6.8 and 6.1.1.4'
Ni Ni -3.0029 0.5091 'International Tables Vol C Tables 4.2.6.8 and 6.1.1.4'

loop_
_geom_angle_atom_site_label_1
_geom_angle_atom_site_label_2
_geom_angle_atom_site_label_3
_geom_angle
_geom_angle_site_symmetry_1
_geom_angle_site_symmetry_3
O3' Ni1 O3' 102.3(5) . 117_566
O3' Ni1 O1 94.8(5) . .
O3' Ni1 O1 94.8(5) 117_566 .
O1 Ni1 O2 91.6(3) . 117_566
O1 Ni1 O2 91.6(3) . .
O2 Ni1 O2 73.4(3) 117_566 .
O1 Ni1 O3 92.4(4) . 117_566
O2 Ni1 O3 104.3(3) 117_566 117_566
O2 Ni1 O3 175.5(4) . 117_566
O1 Ni1 O3 92.4(4) . .
O2 Ni1 O3 175.5(4) 117_566 .
O2 Ni1 O3 104.3(3) . .
O3 Ni1 O3 77.6(4) 117_566 .
O3' Ni1 O2' 77.2(3) . .
O3' Ni1 O2' 173.5(5) 117_566 .
O1 Ni1 O2' 91.7(3) . .
O3' Ni1 O2' 173.5(5) . 117_566
O3' Ni1 O2' 77.2(3) 117_566 117_566
O1 Ni1 O2' 91.7(3) . 117_566
O2' Ni1 O2' 102.6(3) . 117_566
O3' Ni1 N1 85.7(5) . .
O3' Ni1 N1 85.7(5) 117_566 .
O1 Ni1 N1 179.28(16) . .
O2 Ni1 N1 87.8(3) 117_566 .
O2 Ni1 N1 87.8(3) . .
O3 Ni1 N1 88.1(4) 117_566 .
O3 Ni1 N1 88.1(4) . .
O2' Ni1 N1 87.9(3) . .
O2' Ni1 N1 87.9(3) 117_566 .
O4 Ni2 O4 167.9(2) 99_556 7_556
O4 Ni2 O4 89.36(2) 99_556 6_566
O4 Ni2 O4 89.36(2) 7_556 6_566
O4 Ni2 O4 89.36(2) 99_556 .
O4 Ni2 O4 89.36(2) 7_556 .
O4 Ni2 O4 167.9(2) 6_566 .
O4 Ni2 O6 96.07(11) 99_556 .
O4 Ni2 O6 96.07(11) 7_556 .
O4 Ni2 O6 96.07(11) 6_566 .
O4 Ni2 O6 96.06(11) . .
O4 Ni2 Ni3 83.93(11) 99_556 .
O4 Ni2 Ni3 83.93(11) 7_556 .
O4 Ni2 Ni3 83.93(11) 6_566 .
O4 Ni2 Ni3 83.94(11) . .
O6 Ni2 Ni3 180.0 . .
O7 Ni3 O5 95.96(10) . 7_556
O7 Ni3 O5 95.96(10) . 99_556
O5 Ni3 O5 168.08(19) 7_556 99_556
O7 Ni3 O5 95.96(10) . 6_566
O5 Ni3 O5 89.38(2) 7_556 6_566
O5 Ni3 O5 89.38(2) 99_556 6_566
O7 Ni3 O5 95.96(10) . .
O5 Ni3 O5 89.38(2) 7_556 .
O5 Ni3 O5 89.38(2) 99_556 .
O5 Ni3 O5 168.08(19) 6_566 .
O7 Ni3 Ni2 180.0 . .
O5 Ni3 Ni2 84.04(10) 7_556 .
O5 Ni3 Ni2 84.04(10) 99_556 .
O5 Ni3 Ni2 84.04(10) 6_566 .
O5 Ni3 Ni2 84.04(10) . .
Ni1 O1 Ni1 119.948(8) . 14_566
Ni1 O1 Ni1 119.948(8) . 13_665
Ni1 O1 Ni1 119.948(8) 14_566 13_665
C1 O2 Ni1 126.9(6) . .
C4 O3 Ni1 128.4(7) . .
C1 O2' Ni1 135.6(7) . .
C4 O3' Ni1 135.8(12) . .
C12 O5 Ni3 122.2(3) . .
C12 O4 Ni2 124.7(3) . .
C7 N1 C11 118.1(4) . .
C7 N1 Ni1 118.9(3) . .
C11 N1 Ni1 123.0(3) . .
O2' C1 O2' 116.2(9) 120 .
O2 C1 O2 128.7(9) 120 .
O2' C1 C2 119.3(5) 120 .
O2' C1 C2 119.3(5) . .
O2 C1 C2 113.1(4) 120 .
O2 C1 C2 113.1(4) . .
C3 C2 C3 118.7(4) . 120
C3 C2 C1 120.63(19) . .
C3 C2 C1 120.62(19) 120 .
C3 C3 C2 120.64(19) 167_656 .
O3' C4 O3' 119.5(14) 120 .
O3 C4 O3 127.0(12) 120 .
O3' C4 C5 116.8(8) 120 .
O3' C4 C5 116.8(8) . .
O3 C4 C5 115.1(6) 120 .
O3 C4 C5 115.1(6) . .
C6 C5 C6 118.9(4) 120 .
C6 C5 C4 120.56(19) 120 .
C6 C5 C4 120.56(19) . .
C6 C6 C5 120.48(19) 105_565 .
N1 C7 C8 122.8(4) . .
C7 C8 C9 118.2(5) . .
C10 C9 C8 120.3(4) . .
C9 C10 C11 117.7(4) . .
C9 C10 C12 119.8(4) . .
C11 C10 C12 122.6(4) . .
N1 C11 C10 123.0(4) . .
O5 C12 O4 125.2(4) . .
O5 C12 C10 119.5(4) . .
O4 C12 C10 115.3(4) . .

loop_
_geom_bond_atom_site_label_1
_geom_bond_atom_site_label_2
_geom_bond_distance
_geom_bond_site_symmetry_2
Ni1 O3' 1.990(16) .
Ni1 O3' 1.990(16) 117_566
Ni1 O1 1.9948(6) .
Ni1 O2 2.030(9) 117_566
Ni1 O2 2.030(9) .
Ni1 O3 2.058(12) 117_566
Ni1 O3 2.058(12) .
Ni1 O2' 2.072(9) .
Ni1 O2' 2.073(9) 117_566
Ni1 N1 2.118(3) .
Ni2 O4 1.994(3) 99_556
Ni2 O4 1.994(3) 7_556
Ni2 O4 1.994(3) 6_566
Ni2 O4 1.994(3) .
Ni2 O6 2.006(9) .
Ni2 Ni3 2.6486(19) .
Ni3 O7 2.007(8) .
Ni3 O5 2.044(3) 7_556
Ni3 O5 2.044(3) 99_556
Ni3 O5 2.044(3) 6_566
Ni3 O5 2.045(3) .
O1 Ni1 1.9951(6) 14_566
O1 Ni1 1.9951(6) 13_665
O2 C1 1.333(9) .
O3 C4 1.258(12) .
O2' C1 1.174(9) .
O3' C4 1.240(16) .
O5 C12 1.249(6) .
O4 C12 1.259(6) .
N1 C7 1.340(6) .
N1 C11 1.351(5) .
C1 O2' 1.174(9) 120
C1 O2 1.333(9) 120
C1 C2 1.518(5) .
C2 C3 1.384(4) .
C2 C3 1.384(4) 120
C3 C3 1.375(6) 167_656
C4 O3' 1.239(16) 120
C4 O3 1.258(12) 120
C4 C5 1.503(5) .
C5 C6 1.387(4) 120
C5 C6 1.388(4) .
C6 C6 1.377(6) 105_565
C7 C8 1.383(7) .
C8 C9 1.387(7) .
C9 C10 1.381(7) .
C10 C11 1.387(6) .
C10 C12 1.502(6) .
